data_4315745
loop_
_publ_author_name
'Roxanne M. Jenkins'
'Michael L. Singleton'
'Lauren A. Leamer'
'Joseph H. Reibenspies'
'Marcetta Y. Darensbourg'

_publ_section_title
;
 Orientation and Stereodynamic Paths of Planar Monodentate Ligands in
 Square Planar Nickel N2S Complexes
;
_journal_name_full 'Inorganic Chemistry'
_journal_page_first 5503
_journal_page_last 5514
_journal_paper_doi 10.1021/ic1002012
_journal_volume 49
_journal_year 2010
_chemical_formula_sum 'C27 H50 B2 F8 N6 Ni2 S2'
_chemical_formula_weight 813.89
_chemical_name_systematic
; 
 ? 
;
_space_group_IT_number 15
_symmetry_cell_setting monoclinic
_symmetry_space_group_name_Hall '-C 2yc'
_symmetry_space_group_name_H-M 'C 1 2/c 1'
_atom_sites_solution_hydrogens geom
_atom_sites_solution_primary direct
_atom_sites_solution_secondary difmap
_audit_creation_method SHELXL-97
_cell_angle_alpha 90.00
_cell_angle_beta 113.28(3)
_cell_angle_gamma 90.00
_cell_formula_units_Z 8
_cell_length_a 24.647(9)
_cell_length_b 10.904(3)
_cell_length_c 28.217(8)
_cell_measurement_temperature 110(2)
_cell_volume 6966(4)
_computing_structure_refinement 'SHELXL-97 (Sheldrick, 1997)'
_computing_structure_solution 'SHELXS-97 (Sheldrick, 1990)'
_diffrn_ambient_temperature 110(2)
_diffrn_measured_fraction_theta_full 0.961
_diffrn_measured_fraction_theta_max 0.961
_diffrn_radiation_monochromator graphite
_diffrn_radiation_source 'fine-focus sealed tube'
_diffrn_radiation_type CuK\a
_diffrn_radiation_wavelength 1.54178
_diffrn_reflns_av_R_equivalents 0.1605
_diffrn_reflns_av_sigmaI/netI 0.2104
_diffrn_reflns_limit_h_max 27
_diffrn_reflns_limit_h_min -26
_diffrn_reflns_limit_k_max 12
_diffrn_reflns_limit_k_min -12
_diffrn_reflns_limit_l_max 31
_diffrn_reflns_limit_l_min -31
_diffrn_reflns_number 22435
_diffrn_reflns_theta_full 60.00
_diffrn_reflns_theta_max 60.00
_diffrn_reflns_theta_min 4.50
_exptl_absorpt_coefficient_mu 3.104
_exptl_absorpt_correction_T_max 0.9696
_exptl_absorpt_correction_T_min 0.7466
_exptl_crystal_density_diffrn 1.552
_exptl_crystal_density_method 'not measured'
_exptl_crystal_F_000 3392
_exptl_crystal_size_max 0.10
_exptl_crystal_size_mid 0.01
_exptl_crystal_size_min 0.01
_refine_diff_density_max 0.708
_refine_diff_density_min -0.481
_refine_diff_density_rms 0.093
_refine_ls_extinction_coef 0.000033(7)
_refine_ls_extinction_expression Fc^*^=kFc[1+0.001xFc^2^\l^3^/sin(2\q)]^-1/4^
_refine_ls_extinction_method SHELXL
_refine_ls_goodness_of_fit_ref 1.244
_refine_ls_hydrogen_treatment mixed
_refine_ls_matrix_type full
_refine_ls_number_parameters 452
_refine_ls_number_reflns 4965
_refine_ls_number_restraints 382
_refine_ls_restrained_S_all 1.301
_refine_ls_R_factor_all 0.2058
_refine_ls_R_factor_gt 0.0771
_refine_ls_shift/su_max 0.140
_refine_ls_shift/su_mean 0.008
_refine_ls_structure_factor_coef Fsqd
_refine_ls_weighting_details 'calc w=1/[\s^2^(Fo^2^)+(0.0500P)^2^+0.0000P] where P=(Fo^2^+2Fc^2^)/3'
_refine_ls_weighting_scheme calc
_refine_ls_wR_factor_gt 0.1534
_refine_ls_wR_factor_ref 0.1709
_reflns_number_gt 1985
_reflns_number_total 4965
_reflns_threshold_expression >2sigma(I)
_cod_data_source_file ic1002012_si_002.cif
_cod_data_source_block rox4
_cod_database_code 4315745

loop_
_symmetry_equiv_pos_as_xyz
'x, y, z'
'-x, y, -z+1/2'
'x+1/2, y+1/2, z'
'-x+1/2, y+1/2, -z+1/2'
'-x, -y, -z'
'x, -y, z-1/2'
'-x+1/2, -y+1/2, -z'
'x+1/2, -y+1/2, z-1/2'

loop_
_atom_site_label
_atom_site_type_symbol
_atom_site_fract_x
_atom_site_fract_y
_atom_site_fract_z
_atom_site_U_iso_or_equiv
_atom_site_adp_type
_atom_site_occupancy
_atom_site_symmetry_multiplicity
_atom_site_calc_flag
_atom_site_refinement_flags
_atom_site_disorder_assembly
_atom_site_disorder_group
Ni1 Ni 0.69699(4) 0.44568(8) 0.33439(4) 0.0414(3) Uani 1 1 d . . .
Ni2 Ni 0.60797(4) 0.49893(8) 0.39760(4) 0.0446(3) Uani 1 1 d . . .
S1 S 0.61883(7) 0.54661(13) 0.32636(6) 0.0458(5) Uani 1 1 d . . .
S2 S 0.70119(7) 0.48932(14) 0.44018(6) 0.0507(5) Uani 1 1 d . . .
N1 N 0.74204(19) 0.5914(4) 0.34262(17) 0.0454(11) Uani 1 1 d U . .
N2 N 0.7716(2) 0.3679(4) 0.34306(18) 0.0527(12) Uani 1 1 d U . .
N3 N 0.65078(19) 0.2982(4) 0.31821(19) 0.0502(13) Uani 1 1 d U . .
N4 N 0.5957(2) 0.4519(5) 0.4586(2) 0.0683(12) Uani 1 1 d U . .
N5 N 0.5222(2) 0.4900(5) 0.3682(2) 0.0843(14) Uani 1 1 d U . .
C1 C 0.6479(2) 0.7055(5) 0.3294(2) 0.0492(15) Uani 1 1 d U . .
C2 C 0.7131(2) 0.7002(5) 0.3559(2) 0.0483(14) Uani 1 1 d U . .
H2A H 0.7237 0.6999 0.3936 0.058 Uiso 1 1 calc R . .
H2B H 0.7297 0.7758 0.3476 0.058 Uiso 1 1 calc R . .
C3 C 0.8010(2) 0.5690(5) 0.3848(2) 0.0476(14) Uani 1 1 d U . .
H3A H 0.8004 0.5952 0.4182 0.057 Uiso 1 1 calc R . .
H3B H 0.8314 0.6178 0.3785 0.057 Uiso 1 1 calc R . .
C4 C 0.8161(3) 0.4364(5) 0.3870(2) 0.0529(15) Uani 1 1 d U . .
H4A H 0.8556 0.4269 0.3861 0.063 Uiso 1 1 calc R . .
H4B H 0.8177 0.4014 0.4200 0.063 Uiso 1 1 calc R . .
C5 C 0.7486(2) 0.6071(5) 0.2936(2) 0.0483(14) Uani 1 1 d U . .
H5A H 0.7614 0.6923 0.2916 0.058 Uiso 1 1 calc R . .
H5B H 0.7096 0.5953 0.2650 0.058 Uiso 1 1 calc R . .
C6 C 0.7919(2) 0.5209(5) 0.2862(2) 0.0479(14) Uani 1 1 d U . .
H6A H 0.8322 0.5427 0.3108 0.057 Uiso 1 1 calc R . .
H6B H 0.7906 0.5318 0.2509 0.057 Uiso 1 1 calc R . .
C7 C 0.7807(2) 0.3888(5) 0.2936(2) 0.0521(15) Uani 1 1 d U . .
H7A H 0.8146 0.3391 0.2944 0.063 Uiso 1 1 calc R . .
H7B H 0.7451 0.3609 0.2640 0.063 Uiso 1 1 calc R . .
C8 C 0.7792(3) 0.2352(5) 0.3567(2) 0.061(2) Uani 1 1 d U . .
H8A H 0.8183 0.2080 0.3595 0.092 Uiso 1 1 calc R . .
H8B H 0.7486 0.1877 0.3299 0.092 Uiso 1 1 calc R . .
H8C H 0.7758 0.2226 0.3899 0.092 Uiso 1 1 calc R . .
C9 C 0.6237(3) 0.7879(5) 0.3607(2) 0.0554(19) Uani 1 1 d U . .
H9A H 0.6390 0.8713 0.3620 0.083 Uiso 1 1 calc R . .
H9B H 0.6363 0.7556 0.3959 0.083 Uiso 1 1 calc R . .
H9C H 0.5805 0.7892 0.3443 0.083 Uiso 1 1 calc R . .
C10 C 0.6229(3) 0.7525(5) 0.2743(2) 0.0521(19) Uani 1 1 d U . .
H10A H 0.6370 0.8362 0.2735 0.078 Uiso 1 1 calc R . .
H10B H 0.5797 0.7524 0.2609 0.078 Uiso 1 1 calc R . .
H10C H 0.6359 0.6991 0.2528 0.078 Uiso 1 1 calc R . .
C11 C 0.6397(2) 0.2335(5) 0.3534(2) 0.0483(14) Uani 1 1 d U . .
H11A H 0.6569 0.2592 0.3884 0.058 Uiso 1 1 calc R . .
C12 C 0.6043(2) 0.1301(5) 0.3410(2) 0.0508(14) Uani 1 1 d U . .
H12A H 0.5969 0.0839 0.3664 0.061 Uiso 1 1 calc R . .
C13 C 0.5803(2) 0.0981(5) 0.2897(2) 0.0580(15) Uani 1 1 d U . .
H13A H 0.5550 0.0287 0.2792 0.070 Uiso 1 1 calc R . .
C14 C 0.5919(2) 0.1647(5) 0.2528(2) 0.0579(15) Uani 1 1 d U . .
H14A H 0.5756 0.1397 0.2177 0.070 Uiso 1 1 calc R . .
C15 C 0.6266(2) 0.2652(5) 0.2672(2) 0.0531(15) Uani 1 1 d U . .
H15A H 0.6342 0.3126 0.2422 0.064 Uiso 1 1 calc R . .
C16 C 0.7020(3) 0.4942(5) 0.5037(2) 0.0614(16) Uani 1 1 d U . .
C17 C 0.6492(3) 0.4222(6) 0.5028(2) 0.0623(15) Uani 1 1 d U . .
H17A H 0.6575 0.3335 0.5022 0.075 Uiso 1 1 calc R . .
H17B H 0.6431 0.4394 0.5347 0.075 Uiso 1 1 calc R . .
C18 C 0.5633(3) 0.5569(7) 0.4690(3) 0.0866(16) Uani 1 1 d U . .
H18A H 0.5546 0.5366 0.4995 0.104 Uiso 1 1 calc R . .
H18B H 0.5895 0.6295 0.4780 0.104 Uiso 1 1 calc R . .
C19 C 0.5097(3) 0.5888(7) 0.4277(3) 0.0937(17) Uani 1 1 d U . .
H19A H 0.4993 0.6703 0.4372 0.112 Uiso 1 1 calc R . .
H19B H 0.4801 0.5311 0.4306 0.112 Uiso 1 1 calc R . .
C20 C 0.4962(3) 0.5968(8) 0.3743(3) 0.1043(18) Uani 1 1 d U . .
H20A H 0.4531 0.5970 0.3536 0.125 Uiso 1 1 calc R . .
H20B H 0.5144 0.6699 0.3657 0.125 Uiso 1 1 calc R . .
C21 C 0.5537(3) 0.3494(6) 0.4448(3) 0.0848(16) Uani 1 1 d U . .
H21A H 0.5339 0.3456 0.4692 0.102 Uiso 1 1 calc R . .
H21B H 0.5750 0.2712 0.4471 0.102 Uiso 1 1 calc R . .
C22 C 0.5038(3) 0.3684(7) 0.3853(3) 0.0884(17) Uani 1 1 d U . .
H22A H 0.5051 0.3000 0.3627 0.106 Uiso 1 1 calc R . .
H22B H 0.4635 0.3741 0.3848 0.106 Uiso 1 1 calc R . .
C23 C 0.4911(4) 0.4823(8) 0.3074(3) 0.130(3) Uani 1 1 d U . .
H23A H 0.4482 0.4783 0.2969 0.195 Uiso 1 1 calc R . .
H23B H 0.5046 0.4086 0.2954 0.195 Uiso 1 1 calc R . .
H23C H 0.5011 0.5551 0.2922 0.195 Uiso 1 1 calc R . .
C24 C 0.7035(3) 0.6291(5) 0.5219(2) 0.072(2) Uani 1 1 d U . .
H24A H 0.7046 0.6301 0.5570 0.108 Uiso 1 1 calc R . .
H24B H 0.6682 0.6722 0.4986 0.108 Uiso 1 1 calc R . .
H24C H 0.7388 0.6700 0.5216 0.108 Uiso 1 1 calc R . .
C25 C 0.7581(3) 0.4345(6) 0.5406(2) 0.079(2) Uani 1 1 d U . .
H25A H 0.7594 0.4383 0.5757 0.119 Uiso 1 1 calc R . .
H25B H 0.7923 0.4779 0.5393 0.119 Uiso 1 1 calc R . .
H25C H 0.7591 0.3486 0.5307 0.119 Uiso 1 1 calc R . .
N1N N 0.94295(6) 0.69495(12) 0.45128(7) 0.242(5) Uiso 0.442(11) 1 d PDU A -1
C1N C 0.93337(4) 0.61837(9) 0.47452(6) 0.264(3) Uiso 0.442(11) 1 d PDU A -1
C2N C 0.91164(5) 0.51967(12) 0.49979(7) 0.257(3) Uiso 0.442(11) 1 d PDU A -1
H2NA H 0.9453 0.4818 0.5276 0.386 Uiso 0.442(11) 1 calc PR A -1
H2NB H 0.8905 0.4572 0.4742 0.386 Uiso 0.442(11) 1 calc PR A -1
H2NC H 0.8849 0.5556 0.5141 0.386 Uiso 0.442(11) 1 calc PR A -1
N1N' N 0.89365(9) 0.43809(18) 0.51443(11) 0.227(5) Uiso 0.558(11) 1 d PDU A -2
C1N' C 0.91164(5) 0.51967(12) 0.49979(7) 0.257(3) Uiso 0.558(11) 1 d PDU A -2
C2N' C 0.93337(4) 0.61837(9) 0.47452(6) 0.264(3) Uiso 0.558(11) 1 d PDU A -2
H2ND H 0.9203 0.6006 0.4376 0.396 Uiso 0.558(11) 1 calc PR A -2
H2NE H 0.9766 0.6212 0.4904 0.396 Uiso 0.558(11) 1 calc PR A -2
H2NF H 0.9174 0.6977 0.4791 0.396 Uiso 0.558(11) 1 calc PR A -2
B1 B 0.83484(11) 0.9454(3) 0.34383(10) 0.0668(19) Uani 1 1 d DU . .
F1 F 0.85112(12) 1.0045(3) 0.31173(10) 0.0831(13) Uani 1 1 d DU . .
F2 F 0.77995(9) 0.9533(3) 0.33990(12) 0.0600(11) Uani 1 1 d DU . .
F3 F 0.87383(13) 0.9708(3) 0.39521(10) 0.0893(14) Uani 1 1 d DU . .
F4 F 0.84907(13) 0.8185(2) 0.33944(14) 0.0903(14) Uani 1 1 d DU . .
B2 B 0.52652(14) -0.0492(3) 0.14096(12) 0.0965(12) Uani 0.599(3) 1 d PDU B -1
F5 F 0.51301(15) -0.0516(4) 0.18100(11) 0.0755(18) Uani 0.599(3) 1 d PDU B -1
F6 F 0.5407(2) 0.0551(3) 0.12575(18) 0.102(2) Uani 0.599(3) 1 d PDU B -1
F7 F 0.57110(14) -0.1381(3) 0.1470(2) 0.102(2) Uani 0.599(3) 1 d PDU B -1
F8 F 0.47875(17) -0.1100(4) 0.09984(15) 0.103(2) Uani 0.599(3) 1 d PDU B -1
B2' B 0.52652(14) -0.0492(3) 0.14096(12) 0.0965(12) Uani 0.401(3) 1 d PDU B -2
F5' F 0.5229(2) -0.0893(5) 0.18271(13) 0.084(2) Uani 0.401(3) 1 d PDU B -2
F6' F 0.56135(18) 0.0445(4) 0.1432(2) 0.094(3) Uani 0.401(3) 1 d PDU B -2
F7' F 0.5361(2) -0.1437(4) 0.11097(19) 0.101(2) Uani 0.401(3) 1 d PDU B -2
F8' F 0.46659(16) -0.0169(6) 0.1063(2) 0.104(3) Uani 0.401(3) 1 d PDU B -2

loop_
_atom_site_aniso_label
_atom_site_aniso_U_11
_atom_site_aniso_U_22
_atom_site_aniso_U_33
_atom_site_aniso_U_23
_atom_site_aniso_U_13
_atom_site_aniso_U_12
Ni1 0.0499(5) 0.0340(5) 0.0472(6) -0.0022(5) 0.0266(5) -0.0002(5)
Ni2 0.0491(5) 0.0433(5) 0.0478(6) -0.0048(5) 0.0261(5) -0.0039(5)
S1 0.0542(9) 0.0351(8) 0.0506(10) -0.0034(8) 0.0236(8) -0.0001(7)
S2 0.0500(9) 0.0643(10) 0.0428(10) 0.0006(9) 0.0237(8) -0.0073(9)
N1 0.0590(18) 0.0434(18) 0.0448(18) 0.0034(17) 0.0322(16) 0.0064(17)
N2 0.060(2) 0.045(2) 0.054(2) 0.0016(19) 0.0233(18) 0.0053(18)
N3 0.046(2) 0.043(2) 0.066(2) -0.0023(19) 0.0265(19) 0.0000(18)
N4 0.0689(19) 0.081(2) 0.071(2) 0.0000(19) 0.0441(17) -0.0122(18)
N5 0.064(2) 0.103(2) 0.097(2) 0.005(2) 0.0441(19) 0.008(2)
C1 0.061(2) 0.034(2) 0.061(3) -0.003(2) 0.033(2) 0.001(2)
C2 0.064(2) 0.036(2) 0.053(2) -0.004(2) 0.032(2) -0.001(2)
C3 0.056(2) 0.047(2) 0.047(2) 0.003(2) 0.028(2) 0.001(2)
C4 0.060(2) 0.049(2) 0.050(2) 0.005(2) 0.023(2) 0.004(2)
C5 0.062(2) 0.050(2) 0.043(2) 0.008(2) 0.030(2) 0.003(2)
C6 0.059(2) 0.050(2) 0.046(2) 0.005(2) 0.033(2) 0.000(2)
C7 0.060(2) 0.050(2) 0.050(2) -0.001(2) 0.026(2) 0.007(2)
C8 0.067(4) 0.041(3) 0.071(4) 0.007(3) 0.023(3) 0.015(3)
C9 0.071(4) 0.042(3) 0.065(4) -0.008(3) 0.040(3) -0.004(3)
C10 0.068(4) 0.045(3) 0.052(4) 0.011(3) 0.034(3) 0.001(3)
C11 0.047(2) 0.038(2) 0.067(2) -0.002(2) 0.030(2) 0.005(2)
C12 0.051(2) 0.037(2) 0.072(2) 0.001(2) 0.032(2) 0.002(2)
C13 0.052(2) 0.041(2) 0.079(3) -0.001(2) 0.024(2) -0.002(2)
C14 0.053(2) 0.045(2) 0.073(3) -0.005(2) 0.022(2) -0.002(2)
C15 0.048(2) 0.047(2) 0.068(3) -0.003(2) 0.027(2) 0.001(2)
C16 0.069(2) 0.061(3) 0.065(3) 0.011(2) 0.037(2) -0.010(2)
C17 0.068(2) 0.067(2) 0.065(2) 0.008(2) 0.039(2) -0.013(2)
C18 0.077(2) 0.104(3) 0.086(3) 0.004(2) 0.040(2) 0.003(2)
C19 0.078(3) 0.100(3) 0.100(3) 0.015(3) 0.033(2) -0.003(2)
C20 0.080(3) 0.108(3) 0.116(3) 0.004(3) 0.028(3) -0.003(3)
C21 0.080(2) 0.098(3) 0.087(3) -0.004(2) 0.045(2) -0.025(2)
C22 0.067(3) 0.097(3) 0.104(3) -0.017(3) 0.038(2) -0.008(2)
C23 0.090(5) 0.189(6) 0.110(5) 0.010(5) 0.038(4) -0.004(5)
C24 0.094(4) 0.057(4) 0.072(4) 0.009(3) 0.040(3) -0.010(3)
C25 0.088(4) 0.091(4) 0.055(4) 0.026(4) 0.024(4) -0.009(4)
B1 0.063(3) 0.073(3) 0.078(3) 0.007(3) 0.042(3) -0.005(3)
F1 0.075(2) 0.108(3) 0.078(2) 0.031(2) 0.0421(19) -0.004(2)
F2 0.0542(18) 0.0522(19) 0.086(2) 0.0075(18) 0.0414(17) -0.0101(16)
F3 0.071(2) 0.142(3) 0.066(2) -0.018(2) 0.0392(19) -0.007(2)
F4 0.074(2) 0.066(2) 0.135(3) -0.002(2) 0.045(2) 0.000(2)
B2 0.1132(18) 0.0836(17) 0.0904(18) -0.0183(17) 0.0379(17) -0.0188(17)
F5 0.104(3) 0.071(3) 0.077(3) -0.020(3) 0.063(3) -0.003(3)
F6 0.130(4) 0.072(3) 0.085(3) 0.005(3) 0.023(3) -0.033(3)
F7 0.108(3) 0.094(3) 0.109(3) -0.038(3) 0.048(3) -0.024(3)
F8 0.119(3) 0.087(3) 0.091(3) -0.018(3) 0.028(3) -0.035(3)
B2' 0.1132(18) 0.0836(17) 0.0904(18) -0.0183(17) 0.0379(17) -0.0188(17)
F5' 0.111(4) 0.075(4) 0.081(4) -0.018(3) 0.053(3) -0.009(4)
F6' 0.116(4) 0.069(4) 0.081(4) -0.001(4) 0.023(4) -0.027(4)
F7' 0.119(4) 0.089(3) 0.095(4) -0.036(3) 0.042(3) -0.018(3)
F8' 0.109(4) 0.107(4) 0.099(4) -0.038(4) 0.042(4) -0.015(4)

loop_
_atom_type_symbol
_atom_type_description
_atom_type_scat_dispersion_real
_atom_type_scat_dispersion_imag
_atom_type_scat_source
C C 0.0181 0.0091 'International Tables Vol C Tables 4.2.6.8 and 6.1.1.4'
H H 0.0000 0.0000 'International Tables Vol C Tables 4.2.6.8 and 6.1.1.4'
N N 0.0311 0.0180 'International Tables Vol C Tables 4.2.6.8 and 6.1.1.4'
B B 0.0090 0.0039 'International Tables Vol C Tables 4.2.6.8 and 6.1.1.4'
S S 0.3331 0.5567 'International Tables Vol C Tables 4.2.6.8 and 6.1.1.4'
F F 0.0727 0.0534 'International Tables Vol C Tables 4.2.6.8 and 6.1.1.4'
Ni Ni -3.0029 0.5091 'International Tables Vol C Tables 4.2.6.8 and 6.1.1.4'

loop_
_geom_angle_atom_site_label_1
_geom_angle_atom_site_label_2
_geom_angle_atom_site_label_3
_geom_angle
_geom_angle_site_symmetry_1
_geom_angle_site_symmetry_3
_geom_angle_publ_flag
N1 Ni1 N3 173.6(2) . . ?
N1 Ni1 N2 82.64(19) . . ?
N3 Ni1 N2 96.15(19) . . ?
N1 Ni1 S1 92.33(15) . . ?
N3 Ni1 S1 88.92(15) . . ?
N2 Ni1 S1 174.94(14) . . ?
N4 Ni2 N5 80.8(2) . . ?
N4 Ni2 S2 89.87(15) . . ?
N5 Ni2 S2 170.12(19) . . ?
N4 Ni2 S1 177.49(16) . . ?
N5 Ni2 S1 97.28(19) . . ?
S2 Ni2 S1 91.92(8) . . ?
C1 S1 Ni1 99.1(2) . . ?
C1 S1 Ni2 111.2(2) . . ?
Ni1 S1 Ni2 102.17(7) . . ?
C16 S2 Ni2 98.4(2) . . ?
C5 N1 C3 109.6(4) . . ?
C5 N1 C2 112.6(4) . . ?
C3 N1 C2 109.8(4) . . ?
C5 N1 Ni1 105.0(3) . . ?
C3 N1 Ni1 107.4(3) . . ?
C2 N1 Ni1 112.2(3) . . ?
C4 N2 C8 107.2(4) . . ?
C4 N2 C7 111.3(5) . . ?
C8 N2 C7 109.6(4) . . ?
C4 N2 Ni1 103.5(4) . . ?
C8 N2 Ni1 118.1(4) . . ?
C7 N2 Ni1 107.1(3) . . ?
C11 N3 C15 120.8(5) . . ?
C11 N3 Ni1 123.0(4) . . ?
C15 N3 Ni1 116.2(4) . . ?
C17 N4 C18 112.3(5) . . ?
C17 N4 C21 111.4(5) . . ?
C18 N4 C21 105.0(5) . . ?
C17 N4 Ni2 114.6(4) . . ?
C18 N4 Ni2 104.9(4) . . ?
C21 N4 Ni2 107.9(4) . . ?
C20 N5 C22 118.8(6) . . ?
C20 N5 C23 97.5(6) . . ?
C22 N5 C23 102.5(5) . . ?
C20 N5 Ni2 112.8(5) . . ?
C22 N5 Ni2 108.3(4) . . ?
C23 N5 Ni2 116.5(5) . . ?
C2 C1 C10 116.8(5) . . ?
C2 C1 C9 108.8(5) . . ?
C10 C1 C9 107.5(5) . . ?
C2 C1 S1 107.9(4) . . ?
C10 C1 S1 105.8(4) . . ?
C9 C1 S1 109.9(4) . . ?
C1 C2 N1 115.5(4) . . ?
C1 C2 H2A 108.4 . . ?
N1 C2 H2A 108.4 . . ?
C1 C2 H2B 108.4 . . ?
N1 C2 H2B 108.4 . . ?
H2A C2 H2B 107.5 . . ?
N1 C3 C4 110.0(4) . . ?
N1 C3 H3A 109.7 . . ?
C4 C3 H3A 109.7 . . ?
N1 C3 H3B 109.7 . . ?
C4 C3 H3B 109.7 . . ?
H3A C3 H3B 108.2 . . ?
N2 C4 C3 111.3(4) . . ?
N2 C4 H4A 109.4 . . ?
C3 C4 H4A 109.4 . . ?
N2 C4 H4B 109.4 . . ?
C3 C4 H4B 109.4 . . ?
H4A C4 H4B 108.0 . . ?
N1 C5 C6 114.2(4) . . ?
N1 C5 H5A 108.7 . . ?
C6 C5 H5A 108.7 . . ?
N1 C5 H5B 108.7 . . ?
C6 C5 H5B 108.7 . . ?
H5A C5 H5B 107.6 . . ?
C5 C6 C7 113.7(5) . . ?
C5 C6 H6A 108.8 . . ?
C7 C6 H6A 108.8 . . ?
C5 C6 H6B 108.8 . . ?
C7 C6 H6B 108.8 . . ?
H6A C6 H6B 107.7 . . ?
C6 C7 N2 112.2(5) . . ?
C6 C7 H7A 109.2 . . ?
N2 C7 H7A 109.2 . . ?
C6 C7 H7B 109.2 . . ?
N2 C7 H7B 109.2 . . ?
H7A C7 H7B 107.9 . . ?
N2 C8 H8A 109.5 . . ?
N2 C8 H8B 109.5 . . ?
H8A C8 H8B 109.5 . . ?
N2 C8 H8C 109.5 . . ?
H8A C8 H8C 109.5 . . ?
H8B C8 H8C 109.5 . . ?
C1 C9 H9A 109.5 . . ?
C1 C9 H9B 109.5 . . ?
H9A C9 H9B 109.5 . . ?
C1 C9 H9C 109.5 . . ?
H9A C9 H9C 109.5 . . ?
H9B C9 H9C 109.5 . . ?
C1 C10 H10A 109.5 . . ?
C1 C10 H10B 109.5 . . ?
H10A C10 H10B 109.5 . . ?
C1 C10 H10C 109.5 . . ?
H10A C10 H10C 109.5 . . ?
H10B C10 H10C 109.5 . . ?
N3 C11 C12 122.5(6) . . ?
N3 C11 H11A 118.7 . . ?
C12 C11 H11A 118.7 . . ?
C11 C12 C13 116.0(6) . . ?
C11 C12 H12A 122.0 . . ?
C13 C12 H12A 122.0 . . ?
C14 C13 C12 121.8(6) . . ?
C14 C13 H13A 119.1 . . ?
C12 C13 H13A 119.1 . . ?
C15 C14 C13 119.5(6) . . ?
C15 C14 H14A 120.3 . . ?
C13 C14 H14A 120.3 . . ?
N3 C15 C14 119.4(6) . . ?
N3 C15 H15A 120.3 . . ?
C14 C15 H15A 120.3 . . ?
C25 C16 C17 109.6(5) . . ?
C25 C16 C24 106.5(5) . . ?
C17 C16 C24 113.9(6) . . ?
C25 C16 S2 108.9(5) . . ?
C17 C16 S2 107.4(4) . . ?
C24 C16 S2 110.5(4) . . ?
N4 C17 C16 112.5(5) . . ?
N4 C17 H17A 109.1 . . ?
C16 C17 H17A 109.1 . . ?
N4 C17 H17B 109.1 . . ?
C16 C17 H17B 109.1 . . ?
H17A C17 H17B 107.8 . . ?
C19 C18 N4 115.2(6) . . ?
C19 C18 H18A 108.5 . . ?
N4 C18 H18A 108.5 . . ?
C19 C18 H18B 108.5 . . ?
N4 C18 H18B 108.5 . . ?
H18A C18 H18B 107.5 . . ?
C18 C19 C20 129.9(8) . . ?
C18 C19 H19A 104.8 . . ?
C20 C19 H19A 104.8 . . ?
C18 C19 H19B 104.8 . . ?
C20 C19 H19B 104.8 . . ?
H19A C19 H19B 105.8 . . ?
N5 C20 C19 99.0(6) . . ?
N5 C20 H20A 112.0 . . ?
C19 C20 H20A 112.0 . . ?
N5 C20 H20B 112.0 . . ?
C19 C20 H20B 112.0 . . ?
H20A C20 H20B 109.6 . . ?
N4 C21 C22 109.7(5) . . ?
N4 C21 H21A 109.7 . . ?
C22 C21 H21A 109.7 . . ?
N4 C21 H21B 109.7 . . ?
C22 C21 H21B 109.7 . . ?
H21A C21 H21B 108.2 . . ?
N5 C22 C21 103.4(5) . . ?
N5 C22 H22A 111.1 . . ?
C21 C22 H22A 111.1 . . ?
N5 C22 H22B 111.1 . . ?
C21 C22 H22B 111.1 . . ?
H22A C22 H22B 109.0 . . ?
N5 C23 H23A 109.5 . . ?
N5 C23 H23B 109.5 . . ?
H23A C23 H23B 109.5 . . ?
N5 C23 H23C 109.5 . . ?
H23A C23 H23C 109.5 . . ?
H23B C23 H23C 109.5 . . ?
C16 C24 H24A 109.5 . . ?
C16 C24 H24B 109.5 . . ?
H24A C24 H24B 109.5 . . ?
C16 C24 H24C 109.5 . . ?
H24A C24 H24C 109.5 . . ?
H24B C24 H24C 109.5 . . ?
C16 C25 H25A 109.5 . . ?
C16 C25 H25B 109.5 . . ?
H25A C25 H25B 109.5 . . ?
C16 C25 H25C 109.5 . . ?
H25A C25 H25C 109.5 . . ?
H25B C25 H25C 109.5 . . ?
N1N C1N C2N 171.74(12) . . ?
C1N C2N H2NA 109.5 . . ?
C1N C2N H2NB 109.5 . . ?
H2NA C2N H2NB 109.5 . . ?
C1N C2N H2NC 109.5 . . ?
H2NA C2N H2NC 109.5 . . ?
H2NB C2N H2NC 109.5 . . ?
F2 B1 F3 109.5(3) . . ?
F2 B1 F1 120.0(3) . . ?
F3 B1 F1 110.2(3) . . ?
F2 B1 F4 109.4(3) . . ?
F3 B1 F4 100.7(2) . . ?
F1 B1 F4 105.3(3) . . ?
F5 B2 F6 119.7(4) . . ?
F5 B2 F7 109.5(3) . . ?
F6 B2 F7 109.6(4) . . ?
F5 B2 F8 106.3(3) . . ?
F6 B2 F8 111.9(3) . . ?
F7 B2 F8 97.4(3) . . ?

loop_
_geom_bond_atom_site_label_1
_geom_bond_atom_site_label_2
_geom_bond_distance
_geom_bond_site_symmetry_2
_geom_bond_publ_flag
Ni1 N1 1.900(4) . ?
Ni1 N3 1.918(4) . ?
Ni1 N2 1.951(5) . ?
Ni1 S1 2.1514(19) . ?
Ni2 N4 1.930(6) . ?
Ni2 N5 1.944(5) . ?
Ni2 S2 2.1333(19) . ?
Ni2 S1 2.192(2) . ?
S1 C1 1.864(6) . ?
S2 C16 1.785(7) . ?
N1 C5 1.465(7) . ?
N1 C3 1.490(6) . ?
N1 C2 1.506(7) . ?
N2 C4 1.491(7) . ?
N2 C8 1.490(6) . ?
N2 C7 1.514(7) . ?
N3 C11 1.332(7) . ?
N3 C15 1.371(7) . ?
N4 C17 1.449(7) . ?
N4 C18 1.491(8) . ?
N4 C21 1.469(8) . ?
N5 C20 1.372(9) . ?
N5 C22 1.539(9) . ?
N5 C23 1.581(10) . ?
C1 C2 1.482(7) . ?
C1 C10 1.518(8) . ?
C1 C9 1.536(8) . ?
C2 H2A 0.9900 . ?
C2 H2B 0.9900 . ?
C3 C4 1.488(7) . ?
C3 H3A 0.9900 . ?
C3 H3B 0.9900 . ?
C4 H4A 0.9900 . ?
C4 H4B 0.9900 . ?
C5 C6 1.498(8) . ?
C5 H5A 0.9900 . ?
C5 H5B 0.9900 . ?
C6 C7 1.497(7) . ?
C6 H6A 0.9900 . ?
C6 H6B 0.9900 . ?
C7 H7A 0.9900 . ?
C7 H7B 0.9900 . ?
C8 H8A 0.9800 . ?
C8 H8B 0.9800 . ?
C8 H8C 0.9800 . ?
C9 H9A 0.9800 . ?
C9 H9B 0.9800 . ?
C9 H9C 0.9800 . ?
C10 H10A 0.9800 . ?
C10 H10B 0.9800 . ?
C10 H10C 0.9800 . ?
C11 C12 1.384(7) . ?
C11 H11A 0.9500 . ?
C12 C13 1.375(8) . ?
C12 H12A 0.9500 . ?
C13 C14 1.390(8) . ?
C13 H13A 0.9500 . ?
C14 C15 1.349(7) . ?
C14 H14A 0.9500 . ?
C15 H15A 0.9500 . ?
C16 C25 1.511(8) . ?
C16 C17 1.511(8) . ?
C16 C24 1.554(8) . ?
C17 H17A 0.9900 . ?
C17 H17B 0.9900 . ?
C18 C19 1.416(8) . ?
C18 H18A 0.9900 . ?
C18 H18B 0.9900 . ?
C19 C20 1.413(10) . ?
C19 H19A 0.9900 . ?
C19 H19B 0.9900 . ?
C20 H20A 0.9900 . ?
C20 H20B 0.9900 . ?
C21 C22 1.656(9) . ?
C21 H21A 0.9900 . ?
C21 H21B 0.9900 . ?
C22 H22A 0.9900 . ?
C22 H22B 0.9900 . ?
C23 H23A 0.9800 . ?
C23 H23B 0.9800 . ?
C23 H23C 0.9800 . ?
C24 H24A 0.9800 . ?
C24 H24B 0.9800 . ?
C24 H24C 0.9800 . ?
C25 H25A 0.9800 . ?
C25 H25B 0.9800 . ?
C25 H25C 0.9800 . ?
N1N C1N 1.1425(8) . ?
C1N C2N 1.5020(7) . ?
C2N H2NA 0.9800 . ?
C2N H2NB 0.9800 . ?
C2N H2NC 0.9800 . ?
B1 F2 1.316(3) . ?
B1 F3 1.414(3) . ?
B1 F1 1.298(4) . ?
B1 F4 1.444(3) . ?
B2 F5 1.298(4) . ?
B2 F6 1.311(4) . ?
B2 F7 1.425(4) . ?
B2 F8 1.447(4) . ?

loop_
_geom_torsion_atom_site_label_1
_geom_torsion_atom_site_label_2
_geom_torsion_atom_site_label_3
_geom_torsion_atom_site_label_4
_geom_torsion
_geom_torsion_site_symmetry_1
_geom_torsion_site_symmetry_2
_geom_torsion_site_symmetry_3
_geom_torsion_site_symmetry_4
_geom_torsion_publ_flag
N1 Ni1 S1 C1 2.9(2) . . . . ?
N3 Ni1 S1 C1 -170.8(3) . . . . ?
N2 Ni1 S1 C1 9.0(18) . . . . ?
N1 Ni1 S1 Ni2 -111.31(15) . . . . ?
N3 Ni1 S1 Ni2 75.02(16) . . . . ?
N2 Ni1 S1 Ni2 -105.1(18) . . . . ?
N4 Ni2 S1 C1 153(4) . . . . ?
N5 Ni2 S1 C1 112.5(3) . . . . ?
S2 Ni2 S1 C1 -71.1(2) . . . . ?
N4 Ni2 S1 Ni1 -102(4) . . . . ?
N5 Ni2 S1 Ni1 -142.56(18) . . . . ?
S2 Ni2 S1 Ni1 33.82(7) . . . . ?
N4 Ni2 S2 C16 -17.6(3) . . . . ?
N5 Ni2 S2 C16 -37.2(11) . . . . ?
S1 Ni2 S2 C16 164.2(2) . . . . ?
N3 Ni1 N1 C5 -4.6(19) . . . . ?
N2 Ni1 N1 C5 75.0(3) . . . . ?
S1 Ni1 N1 C5 -105.6(3) . . . . ?
N3 Ni1 N1 C3 -121.2(16) . . . . ?
N2 Ni1 N1 C3 -41.7(4) . . . . ?
S1 Ni1 N1 C3 137.8(4) . . . . ?
N3 Ni1 N1 C2 118.0(17) . . . . ?
N2 Ni1 N1 C2 -162.4(4) . . . . ?
S1 Ni1 N1 C2 17.0(3) . . . . ?
N1 Ni1 N2 C4 44.1(4) . . . . ?
N3 Ni1 N2 C4 -142.3(4) . . . . ?
S1 Ni1 N2 C4 38(2) . . . . ?
N1 Ni1 N2 C8 162.2(4) . . . . ?
N3 Ni1 N2 C8 -24.2(4) . . . . ?
S1 Ni1 N2 C8 156.0(16) . . . . ?
N1 Ni1 N2 C7 -73.6(3) . . . . ?
N3 Ni1 N2 C7 100.0(3) . . . . ?
S1 Ni1 N2 C7 -79.8(18) . . . . ?
N1 Ni1 N3 C11 174.2(15) . . . . ?
N2 Ni1 N3 C11 95.4(4) . . . . ?
S1 Ni1 N3 C11 -84.6(4) . . . . ?
N1 Ni1 N3 C15 -9.1(19) . . . . ?
N2 Ni1 N3 C15 -87.9(4) . . . . ?
S1 Ni1 N3 C15 92.1(4) . . . . ?
N5 Ni2 N4 C17 172.1(5) . . . . ?
S2 Ni2 N4 C17 -4.5(4) . . . . ?
S1 Ni2 N4 C17 131(4) . . . . ?
N5 Ni2 N4 C18 -64.3(4) . . . . ?
S2 Ni2 N4 C18 119.1(4) . . . . ?
S1 Ni2 N4 C18 -105(4) . . . . ?
N5 Ni2 N4 C21 47.3(4) . . . . ?
S2 Ni2 N4 C21 -129.3(4) . . . . ?
S1 Ni2 N4 C21 6(4) . . . . ?
N4 Ni2 N5 C20 85.6(6) . . . . ?
S2 Ni2 N5 C20 105.5(11) . . . . ?
S1 Ni2 N5 C20 -96.1(5) . . . . ?
N4 Ni2 N5 C22 -48.0(4) . . . . ?
S2 Ni2 N5 C22 -28.1(14) . . . . ?
S1 Ni2 N5 C22 130.3(4) . . . . ?
N4 Ni2 N5 C23 -162.9(5) . . . . ?
S2 Ni2 N5 C23 -143.0(9) . . . . ?
S1 Ni2 N5 C23 15.5(5) . . . . ?
Ni1 S1 C1 C2 -22.3(4) . . . . ?
Ni2 S1 C1 C2 84.7(4) . . . . ?
Ni1 S1 C1 C10 103.5(4) . . . . ?
Ni2 S1 C1 C10 -149.6(3) . . . . ?
Ni1 S1 C1 C9 -140.8(3) . . . . ?
Ni2 S1 C1 C9 -33.8(4) . . . . ?
C10 C1 C2 N1 -79.7(6) . . . . ?
C9 C1 C2 N1 158.5(5) . . . . ?
S1 C1 C2 N1 39.3(6) . . . . ?
C5 N1 C2 C1 80.0(6) . . . . ?
C3 N1 C2 C1 -157.5(5) . . . . ?
Ni1 N1 C2 C1 -38.2(6) . . . . ?
C5 N1 C3 C4 -84.8(6) . . . . ?
C2 N1 C3 C4 151.0(5) . . . . ?
Ni1 N1 C3 C4 28.8(6) . . . . ?
C8 N2 C4 C3 -163.0(5) . . . . ?
C7 N2 C4 C3 77.2(6) . . . . ?
Ni1 N2 C4 C3 -37.5(6) . . . . ?
N1 C3 C4 N2 6.7(7) . . . . ?
C3 N1 C5 C6 40.5(6) . . . . ?
C2 N1 C5 C6 163.0(4) . . . . ?
Ni1 N1 C5 C6 -74.6(5) . . . . ?
N1 C5 C6 C7 52.7(6) . . . . ?
C5 C6 C7 N2 -48.8(6) . . . . ?
C4 N2 C7 C6 -44.2(6) . . . . ?
C8 N2 C7 C6 -162.6(4) . . . . ?
Ni1 N2 C7 C6 68.2(5) . . . . ?
C15 N3 C11 C12 0.6(8) . . . . ?
Ni1 N3 C11 C12 177.2(4) . . . . ?
N3 C11 C12 C13 -0.6(8) . . . . ?
C11 C12 C13 C14 1.1(8) . . . . ?
C12 C13 C14 C15 -1.6(9) . . . . ?
C11 N3 C15 C14 -1.0(8) . . . . ?
Ni1 N3 C15 C14 -177.8(4) . . . . ?
C13 C14 C15 N3 1.5(9) . . . . ?
Ni2 S2 C16 C25 155.3(4) . . . . ?
Ni2 S2 C16 C17 36.8(4) . . . . ?
Ni2 S2 C16 C24 -88.0(4) . . . . ?
C18 N4 C17 C16 -88.5(7) . . . . ?
C21 N4 C17 C16 154.0(6) . . . . ?
Ni2 N4 C17 C16 31.1(7) . . . . ?
C25 C16 C17 N4 -163.7(6) . . . . ?
C24 C16 C17 N4 77.2(7) . . . . ?
S2 C16 C17 N4 -45.6(6) . . . . ?
C17 N4 C18 C19 -178.5(6) . . . . ?
C21 N4 C18 C19 -57.3(8) . . . . ?
Ni2 N4 C18 C19 56.4(7) . . . . ?
N4 C18 C19 C20 -41.7(12) . . . . ?
C22 N5 C20 C19 55.6(7) . . . . ?
C23 N5 C20 C19 164.4(6) . . . . ?
Ni2 N5 C20 C19 -72.7(7) . . . . ?
C18 C19 C20 N5 44.9(11) . . . . ?
C17 N4 C21 C22 -162.5(6) . . . . ?
C18 N4 C21 C22 75.7(7) . . . . ?
Ni2 N4 C21 C22 -35.8(6) . . . . ?
C20 N5 C22 C21 -94.2(7) . . . . ?
C23 N5 C22 C21 159.8(6) . . . . ?
Ni2 N5 C22 C21 36.1(6) . . . . ?
N4 C21 C22 N5 -0.3(8) . . . . ?
